data_4327753
loop_
_publ_author_name
'Fengjuan Cui'
'Shaoguang Li'
'Chuandong Jia'
'Jennifer S. Mathieson'
'Leroy Cronin'
'Xiao-Juan Yang'
'Biao Wu'

_publ_section_title
;
 Anion-Dependent Formation of Helicates versus Mesocates of
 Triple-Stranded M2L3 (M = Fe2+, Cu2+) Complexes
;
_journal_name_full 'Inorganic Chemistry'
_journal_page_first 179
_journal_page_last 187
_journal_paper_doi 10.1021/ic201417y
_journal_volume 51
_journal_year 2012
_chemical_formula_sum 'C231 H201 B6 Br Fe2 N24'
_chemical_formula_weight 3569.63
_chemical_name_systematic
; 
 ? 
;
_space_group_IT_number 146
_symmetry_cell_setting rhombohedral
_symmetry_space_group_name_Hall 'R 3'
_symmetry_space_group_name_H-M 'R 3 :H'
_atom_sites_solution_hydrogens geom
_atom_sites_solution_primary direct
_atom_sites_solution_secondary difmap
_audit_creation_method SHELXL-97
_cell_angle_alpha 90.00
_cell_angle_beta 90.00
_cell_angle_gamma 120.00
_cell_formula_units_Z 3
_cell_length_a 26.490(5)
_cell_length_b 26.490(5)
_cell_length_c 23.483(4)
_cell_measurement_reflns_used 4106
_cell_measurement_temperature 153(2)
_cell_measurement_theta_max 20.01
_cell_measurement_theta_min 2.48
_cell_volume 14271(5)
_computing_cell_refinement 'Bruker SMART'
_computing_data_collection 'Bruker SMART APEX II'
_computing_data_reduction 'Bruker SAINT'
_computing_structure_refinement 'SHELXL-97 (Sheldrick, 2008)'
_computing_structure_solution 'SHELXS-97 (Sheldrick, 2008)'
_diffrn_ambient_temperature 153(2)
_diffrn_measured_fraction_theta_full 1.000
_diffrn_measured_fraction_theta_max 1.000
_diffrn_measurement_device_type 'Bruker APEX II area detector'
_diffrn_measurement_method '\w scans'
_diffrn_radiation_monochromator graphite
_diffrn_radiation_source 'fine-focus sealed tube'
_diffrn_radiation_type MoK\a
_diffrn_radiation_wavelength 0.71073
_diffrn_reflns_av_R_equivalents 0.0736
_diffrn_reflns_av_sigmaI/netI 0.1161
_diffrn_reflns_limit_h_max 31
_diffrn_reflns_limit_h_min -31
_diffrn_reflns_limit_k_max 31
_diffrn_reflns_limit_k_min -30
_diffrn_reflns_limit_l_max 27
_diffrn_reflns_limit_l_min -27
_diffrn_reflns_number 31011
_diffrn_reflns_theta_full 24.99
_diffrn_reflns_theta_max 24.99
_diffrn_reflns_theta_min 1.24
_exptl_absorpt_coefficient_mu 0.426
_exptl_absorpt_correction_T_max 0.8480
_exptl_absorpt_correction_T_min 0.8152
_exptl_absorpt_correction_type multi-scan
_exptl_absorpt_process_details SADABS
_exptl_crystal_colour Red
_exptl_crystal_density_diffrn 1.246
_exptl_crystal_description Block
_exptl_crystal_F_000 5616
_exptl_crystal_size_max 0.50
_exptl_crystal_size_mid 0.40
_exptl_crystal_size_min 0.40
_refine_diff_density_max 0.389
_refine_diff_density_min -0.288
_refine_diff_density_rms 0.048
_refine_ls_abs_structure_details 'Flack H D (1983), Acta Cryst. A39, 876-881'
_refine_ls_abs_structure_Flack 0.022(10)
_refine_ls_extinction_method none
_refine_ls_goodness_of_fit_ref 0.979
_refine_ls_hydrogen_treatment constr
_refine_ls_matrix_type full
_refine_ls_number_parameters 798
_refine_ls_number_reflns 11121
_refine_ls_number_restraints 1
_refine_ls_restrained_S_all 0.979
_refine_ls_R_factor_all 0.1051
_refine_ls_R_factor_gt 0.0556
_refine_ls_shift/su_max 0.017
_refine_ls_shift/su_mean 0.001
_refine_ls_structure_factor_coef Fsqd
_refine_ls_weighting_details 'calc w=1/[\s^2^(Fo^2^)+(0.0452P)^2^+0.0000P] where P=(Fo^2^+2Fc^2^)/3'
_refine_ls_weighting_scheme calc
_refine_ls_wR_factor_gt 0.1090
_refine_ls_wR_factor_ref 0.1288
_reflns_number_gt 7049
_reflns_number_total 11121
_reflns_threshold_expression >2sigma(I)
_cod_data_source_file ic201417y_si_002_5.cif
_cod_data_source_block LFeBrPh4
_cod_original_cell_volume 14271(4)
_cod_original_sg_symbol_H-M 'R 3'
_cod_database_code 4327753

loop_
_symmetry_equiv_pos_as_xyz
'x, y, z'
'-y, x-y, z'
'-x+y, -x, z'
'x+2/3, y+1/3, z+1/3'
'-y+2/3, x-y+1/3, z+1/3'
'-x+y+2/3, -x+1/3, z+1/3'
'x+1/3, y+2/3, z+2/3'
'-y+1/3, x-y+2/3, z+2/3'
'-x+y+1/3, -x+2/3, z+2/3'

loop_
_atom_site_label
_atom_site_type_symbol
_atom_site_fract_x
_atom_site_fract_y
_atom_site_fract_z
_atom_site_U_iso_or_equiv
_atom_site_adp_type
_atom_site_occupancy
_atom_site_symmetry_multiplicity
_atom_site_calc_flag
_atom_site_refinement_flags
_atom_site_disorder_assembly
_atom_site_disorder_group
Fe1 Fe 0.0000 1.0000 -0.24091(5) 0.0341(3) Uani 1 3 d S . .
Fe2 Fe 0.0000 1.0000 0.26064(5) 0.0384(3) Uani 1 3 d S . .
Br1 Br 0.0000 0.0000 0.9804(2) 0.0359(9) Uani 0.17 1 d P A 1
Br2 Br 0.0000 0.0000 0.9949(3) 0.083(2) Uani 0.17 1 d P B 2
N1 N 0.06733(16) 1.05837(17) -0.28584(16) 0.0391(10) Uani 1 1 d . . .
N2 N 0.05423(14) 0.98310(15) -0.19816(15) 0.0317(9) Uani 1 1 d . . .
N3 N 0.17365(15) 1.01645(15) -0.03371(15) 0.0336(9) Uani 1 1 d . . .
N4 N 0.14774(14) 0.97320(14) 0.04772(15) 0.0325(9) Uani 1 1 d . . .
N5 N 0.06801(16) 1.00965(16) 0.21666(16) 0.0367(9) Uani 1 1 d . . .
N6 N 0.00126(17) 0.93803(17) 0.30636(17) 0.0439(10) Uani 1 1 d . . .
N7 N 0.5822(10) 0.7227(7) 0.0195(7) 0.383(14) Uani 1 1 d . . .
N8 N 0.5146(2) 0.3638(2) 0.1783(2) 0.0834(17) Uani 1 1 d . . .
C1 C 0.0909(2) 1.0473(2) -0.3323(2) 0.0443(13) Uani 1 1 d . . .
H1 H 0.0750 1.0082 -0.3449 0.053 Uiso 1 1 calc R . .
C2 C 0.1371(2) 1.0907(2) -0.3615(2) 0.0510(14) Uani 1 1 d . . .
H2 H 0.1529 1.0817 -0.3936 0.061 Uiso 1 1 calc R . .
C3 C 0.1603(2) 1.1479(2) -0.3437(2) 0.0494(13) Uani 1 1 d . . .
H3 H 0.1918 1.1786 -0.3638 0.059 Uiso 1 1 calc R . .
C4 C 0.1370(2) 1.1597(2) -0.2964(2) 0.0490(13) Uani 1 1 d . . .
H4 H 0.1527 1.1986 -0.2831 0.059 Uiso 1 1 calc R . .
C5 C 0.09036(18) 1.1141(2) -0.26853(19) 0.0354(11) Uani 1 1 d . . .
C6 C 0.06010(19) 0.93854(19) -0.2175(2) 0.0360(11) Uani 1 1 d . . .
C7 C 0.0991(2) 0.9241(2) -0.1944(2) 0.0441(12) Uani 1 1 d . . .
H7 H 0.1019 0.8921 -0.2090 0.053 Uiso 1 1 calc R . .
C8 C 0.1343(2) 0.9570(2) -0.1495(2) 0.0449(12) Uani 1 1 d . . .
H8 H 0.1610 0.9475 -0.1324 0.054 Uiso 1 1 calc R . .
C9 C 0.12969(18) 1.00352(19) -0.13027(18) 0.0323(11) Uani 1 1 d . . .
C10 C 0.08842(17) 1.01438(18) -0.15352(18) 0.0322(11) Uani 1 1 d . . .
H10 H 0.0836 1.0448 -0.1379 0.039 Uiso 1 1 calc R . .
C11 C 0.17248(19) 1.04582(19) -0.08659(19) 0.0379(11) Uani 1 1 d . . .
H11A H 0.2120 1.0661 -0.1034 0.045 Uiso 1 1 calc R . .
H11B H 0.1616 1.0756 -0.0773 0.045 Uiso 1 1 calc R . .
C14 C 0.13089(18) 0.99334(17) 0.0048(2) 0.0320(11) Uani 1 1 d . . .
H14 H 0.0943 0.9917 0.0017 0.038 Uiso 1 1 calc R . .
C12 C 0.2196(2) 1.0111(2) -0.0136(2) 0.0524(14) Uani 1 1 d . . .
H12 H 0.2560 1.0243 -0.0320 0.063 Uiso 1 1 calc R . .
C13 C 0.2035(2) 0.9837(2) 0.0366(2) 0.0554(14) Uani 1 1 d . . .
H13 H 0.2261 0.9735 0.0603 0.066 Uiso 1 1 calc R . .
C15 C 0.1127(2) 0.94548(19) 0.09883(19) 0.0370(11) Uani 1 1 d . . .
H15A H 0.1246 0.9183 0.1146 0.044 Uiso 1 1 calc R . .
H15B H 0.0713 0.9221 0.0875 0.044 Uiso 1 1 calc R . .
C16 C 0.11780(19) 0.98665(18) 0.14442(19) 0.0326(11) Uani 1 1 d . . .
C17 C 0.1713(2) 1.02968(18) 0.1659(2) 0.0374(11) Uani 1 1 d . . .
H17 H 0.2066 1.0372 0.1481 0.045 Uiso 1 1 calc R . .
C18 C 0.1725(2) 1.0612(2) 0.2129(2) 0.0441(12) Uani 1 1 d . . .
H18 H 0.2088 1.0905 0.2278 0.053 Uiso 1 1 calc R . .
C19 C 0.1210(2) 1.05009(19) 0.23845(19) 0.0337(11) Uani 1 1 d . . .
C20 C 0.06741(19) 0.97903(18) 0.17078(19) 0.0339(11) Uani 1 1 d . . .
H20 H 0.0308 0.9508 0.1556 0.041 Uiso 1 1 calc R . .
C21 C -0.0378(2) 0.8835(2) 0.2901(2) 0.0412(12) Uani 1 1 d . . .
C22 C -0.0461(2) 0.8350(2) 0.3215(2) 0.0570(15) Uani 1 1 d . . .
H22 H -0.0747 0.7968 0.3100 0.068 Uiso 1 1 calc R . .
C23 C -0.0127(3) 0.8431(3) 0.3688(3) 0.0636(16) Uani 1 1 d . . .
H23 H -0.0175 0.8104 0.3899 0.076 Uiso 1 1 calc R . .
C24 C 0.0271(2) 0.8977(3) 0.3854(2) 0.0591(15) Uani 1 1 d . . .
H24 H 0.0502 0.9038 0.4184 0.071 Uiso 1 1 calc R . .
C25 C 0.0337(2) 0.9446(2) 0.3534(2) 0.0516(14) Uani 1 1 d . . .
H25 H 0.0620 0.9829 0.3650 0.062 Uiso 1 1 calc R . .
C26 C 0.5683(2) 0.6957(2) 0.3194(2) 0.0386(11) Uani 1 1 d . . .
C27 C 0.6099(2) 0.7526(2) 0.3068(2) 0.0610(16) Uani 1 1 d . . .
H27 H 0.6301 0.7599 0.2716 0.073 Uiso 1 1 calc R . .
C28 C 0.6239(3) 0.7995(2) 0.3422(3) 0.0687(18) Uani 1 1 d . . .
H28 H 0.6533 0.8375 0.3313 0.082 Uiso 1 1 calc R . .
C29 C 0.5952(2) 0.7911(2) 0.3932(2) 0.0569(15) Uani 1 1 d . . .
H29 H 0.6049 0.8227 0.4184 0.068 Uiso 1 1 calc R . .
C30 C 0.5523(2) 0.7360(2) 0.4064(2) 0.0557(15) Uani 1 1 d . . .
H30 H 0.5311 0.7292 0.4408 0.067 Uiso 1 1 calc R . .
C31 C 0.5393(2) 0.6897(2) 0.3703(2) 0.0461(13) Uani 1 1 d . . .
H31 H 0.5090 0.6520 0.3809 0.055 Uiso 1 1 calc R . .
C32 C 0.5196(2) 0.5786(2) 0.3032(2) 0.0506(13) Uani 1 1 d . . .
C33 C 0.5386(2) 0.5688(2) 0.3550(2) 0.0554(14) Uani 1 1 d . . .
H33 H 0.5666 0.6015 0.3760 0.066 Uiso 1 1 calc R . .
C34 C 0.5187(3) 0.5136(2) 0.3775(3) 0.0691(18) Uani 1 1 d . . .
H34 H 0.5340 0.5092 0.4126 0.083 Uiso 1 1 calc R . .
C35 C 0.4779(4) 0.4663(3) 0.3498(4) 0.101(2) Uani 1 1 d . . .
H35 H 0.4651 0.4284 0.3646 0.121 Uiso 1 1 calc R . .
C36 C 0.4544(4) 0.4731(3) 0.2994(4) 0.139(4) Uani 1 1 d . . .
H36 H 0.4242 0.4401 0.2805 0.167 Uiso 1 1 calc R . .
C37 C 0.4754(4) 0.5279(3) 0.2771(3) 0.105(3) Uani 1 1 d . . .
H37 H 0.4592 0.5318 0.2425 0.126 Uiso 1 1 calc R . .
C38 C 0.6061(2) 0.6467(2) 0.2400(2) 0.0497(13) Uani 1 1 d . . .
C39 C 0.6612(2) 0.67056(19) 0.2620(2) 0.0499(14) Uani 1 1 d . . .
H39 H 0.6682 0.6883 0.2985 0.060 Uiso 1 1 calc R . .
C40 C 0.7078(2) 0.6704(2) 0.2344(3) 0.0582(15) Uani 1 1 d . . .
H40 H 0.7447 0.6872 0.2527 0.070 Uiso 1 1 calc R . .
C41 C 0.7011(3) 0.6467(3) 0.1819(3) 0.0752(19) Uani 1 1 d . . .
H41 H 0.7332 0.6485 0.1621 0.090 Uiso 1 1 calc R . .
C42 C 0.6456(4) 0.6197(4) 0.1580(3) 0.118(3) Uani 1 1 d . . .
H42 H 0.6389 0.6006 0.1223 0.142 Uiso 1 1 calc R . .
C43 C 0.5992(3) 0.6206(4) 0.1864(3) 0.101(3) Uani 1 1 d . . .
H43 H 0.5620 0.6028 0.1686 0.121 Uiso 1 1 calc R . .
C44 C 0.5060(2) 0.6507(2) 0.2293(2) 0.0472(13) Uani 1 1 d . . .
C45 C 0.5276(3) 0.6923(2) 0.1857(2) 0.0617(16) Uani 1 1 d . . .
H45 H 0.5684 0.7126 0.1785 0.074 Uiso 1 1 calc R . .
C46 C 0.4924(3) 0.7055(3) 0.1525(3) 0.0723(18) Uani 1 1 d . . .
H46 H 0.5095 0.7341 0.1234 0.087 Uiso 1 1 calc R . .
C47 C 0.4342(3) 0.6780(3) 0.1609(3) 0.0693(17) Uani 1 1 d . . .
H47 H 0.4104 0.6875 0.1381 0.083 Uiso 1 1 calc R . .
C48 C 0.4094(3) 0.6362(3) 0.2029(3) 0.0703(17) Uani 1 1 d . . .
H48 H 0.3685 0.6161 0.2091 0.084 Uiso 1 1 calc R . .
C49 C 0.4456(2) 0.6240(2) 0.2360(2) 0.0617(16) Uani 1 1 d . . .
H49 H 0.4280 0.5956 0.2652 0.074 Uiso 1 1 calc R . .
C50 C 0.4272(2) 0.3620(2) 0.5269(2) 0.0458(13) Uani 1 1 d . . .
C51 C 0.4171(2) 0.3558(2) 0.5864(2) 0.0581(15) Uani 1 1 d . . .
H51 H 0.3952 0.3176 0.6018 0.070 Uiso 1 1 calc R . .
C52 C 0.4380(3) 0.4033(3) 0.6235(3) 0.077(2) Uani 1 1 d . . .
H52 H 0.4308 0.3968 0.6632 0.092 Uiso 1 1 calc R . .
C53 C 0.4683(3) 0.4585(3) 0.6033(3) 0.080(2) Uani 1 1 d . . .
H53 H 0.4827 0.4908 0.6286 0.096 Uiso 1 1 calc R . .
C54 C 0.4779(3) 0.4671(3) 0.5458(3) 0.0739(19) Uani 1 1 d . . .
H54 H 0.4988 0.5056 0.5309 0.089 Uiso 1 1 calc R . .
C55 C 0.4570(2) 0.4194(2) 0.5092(3) 0.0564(14) Uani 1 1 d . . .
H55 H 0.4637 0.4268 0.4695 0.068 Uiso 1 1 calc R . .
C56 C 0.3367(2) 0.2929(2) 0.4661(2) 0.0503(14) Uani 1 1 d . . .
C57 C 0.3270(2) 0.3216(2) 0.4214(3) 0.0609(16) Uani 1 1 d . . .
H57 H 0.3586 0.3459 0.3971 0.073 Uiso 1 1 calc R . .
C58 C 0.2723(3) 0.3157(3) 0.4112(3) 0.084(2) Uani 1 1 d . . .
H58 H 0.2674 0.3365 0.3808 0.100 Uiso 1 1 calc R . .
C59 C 0.2256(3) 0.2800(3) 0.4451(4) 0.085(2) Uani 1 1 d . . .
H59 H 0.1884 0.2758 0.4378 0.102 Uiso 1 1 calc R . .
C60 C 0.2326(2) 0.2504(3) 0.4892(4) 0.076(2) Uani 1 1 d . . .
H60 H 0.2004 0.2254 0.5126 0.091 Uiso 1 1 calc R . .
C61 C 0.2872(2) 0.2572(2) 0.4995(3) 0.0603(16) Uani 1 1 d . . .
H61 H 0.2915 0.2367 0.5306 0.072 Uiso 1 1 calc R . .
C62 C 0.4011(2) 0.2495(2) 0.5136(2) 0.0467(13) Uani 1 1 d . . .
C63 C 0.3644(2) 0.1935(2) 0.4943(3) 0.0640(17) Uani 1 1 d . . .
H63 H 0.3353 0.1865 0.4669 0.077 Uiso 1 1 calc R . .
C64 C 0.3703(2) 0.1455(2) 0.5157(3) 0.0651(17) Uani 1 1 d . . .
H64 H 0.3464 0.1072 0.5013 0.078 Uiso 1 1 calc R . .
C65 C 0.4112(3) 0.1565(3) 0.5574(3) 0.0665(17) Uani 1 1 d . . .
H65 H 0.4136 0.1247 0.5733 0.080 Uiso 1 1 calc R . .
C66 C 0.4478(3) 0.2107(3) 0.5763(3) 0.0618(16) Uani 1 1 d . . .
H66 H 0.4766 0.2177 0.6041 0.074 Uiso 1 1 calc R . .
C67 C 0.4424(2) 0.2558(2) 0.5543(2) 0.0550(15) Uani 1 1 d . . .
H67 H 0.4686 0.2940 0.5677 0.066 Uiso 1 1 calc R . .
C68 C 0.44545(19) 0.32017(18) 0.4291(2) 0.0350(11) Uani 1 1 d . . .
C69 C 0.4260(2) 0.2909(2) 0.3775(2) 0.0413(12) Uani 1 1 d . . .
H69 H 0.3853 0.2659 0.3723 0.050 Uiso 1 1 calc R . .
C70 C 0.4632(2) 0.2966(2) 0.3331(2) 0.0477(13) Uani 1 1 d . . .
H70 H 0.4477 0.2759 0.2985 0.057 Uiso 1 1 calc R . .
C71 C 0.5223(2) 0.3320(2) 0.3392(2) 0.0446(13) Uani 1 1 d . . .
H71 H 0.5481 0.3359 0.3092 0.054 Uiso 1 1 calc R . .
C72 C 0.5434(2) 0.3616(2) 0.3892(2) 0.0470(13) Uani 1 1 d . . .
H72 H 0.5841 0.3864 0.3941 0.056 Uiso 1 1 calc R . .
C73 C 0.5056(2) 0.35555(19) 0.4328(2) 0.0434(12) Uani 1 1 d . . .
H73 H 0.5216 0.3767 0.4671 0.052 Uiso 1 1 calc R . .
C74 C 0.5355(5) 0.6219(5) 0.0513(4) 0.142(4) Uani 1 1 d . . .
H74A H 0.5650 0.6101 0.0475 0.213 Uiso 1 1 calc R . .
H74B H 0.5008 0.5953 0.0294 0.213 Uiso 1 1 calc R . .
H74C H 0.5250 0.6206 0.0915 0.213 Uiso 1 1 calc R . .
C75 C 0.5570(8) 0.6762(7) 0.0316(5) 0.186(6) Uani 1 1 d . . .
C76 C 0.4168(2) 0.3481(3) 0.2088(3) 0.085(2) Uani 1 1 d . . .
H76A H 0.4151 0.3479 0.2505 0.127 Uiso 1 1 calc R . .
H76B H 0.3857 0.3109 0.1940 0.127 Uiso 1 1 calc R . .
H76C H 0.4117 0.3799 0.1941 0.127 Uiso 1 1 calc R . .
C77 C 0.4714(2) 0.3564(2) 0.1912(2) 0.0451(13) Uani 1 1 d . . .
B1 B 0.5501(3) 0.6431(3) 0.2733(3) 0.0464(15) Uani 1 1 d . . .
B2 B 0.4015(2) 0.3061(2) 0.4830(3) 0.0409(14) Uani 1 1 d . . .

loop_
_atom_site_aniso_label
_atom_site_aniso_U_11
_atom_site_aniso_U_22
_atom_site_aniso_U_33
_atom_site_aniso_U_23
_atom_site_aniso_U_13
_atom_site_aniso_U_12
Fe1 0.0368(4) 0.0368(4) 0.0289(6) 0.000 0.000 0.01838(19)
Fe2 0.0402(4) 0.0402(4) 0.0346(7) 0.000 0.000 0.0201(2)
Br1 0.0342(13) 0.0342(13) 0.0394(12) 0.000 0.000 0.0171(7)
Br2 0.0300(14) 0.0300(14) 0.189(6) 0.000 0.000 0.0150(7)
N1 0.044(2) 0.049(3) 0.031(2) 0.001(2) 0.001(2) 0.028(2)
N2 0.030(2) 0.032(2) 0.027(2) 0.0005(18) 0.0046(18) 0.0114(17)
N3 0.031(2) 0.042(2) 0.033(2) -0.0010(19) -0.0004(18) 0.0217(19)
N4 0.031(2) 0.037(2) 0.034(2) 0.0018(18) -0.0025(18) 0.0199(18)
N5 0.043(2) 0.038(2) 0.031(2) -0.0027(19) -0.0046(19) 0.0213(19)
N6 0.046(2) 0.051(3) 0.034(3) 0.002(2) -0.001(2) 0.023(2)
N7 0.71(3) 0.295(17) 0.326(18) 0.223(15) 0.40(2) 0.39(2)
N8 0.056(3) 0.100(4) 0.076(4) -0.025(3) -0.002(3) 0.025(3)
C1 0.049(3) 0.050(3) 0.040(3) 0.001(3) 0.010(3) 0.029(3)
C2 0.048(3) 0.066(4) 0.044(3) 0.004(3) 0.010(3) 0.031(3)
C3 0.046(3) 0.061(4) 0.040(3) 0.016(3) 0.014(3) 0.026(3)
C4 0.052(3) 0.048(3) 0.045(3) 0.004(3) 0.011(3) 0.023(3)
C5 0.032(2) 0.041(3) 0.031(3) 0.004(2) 0.001(2) 0.016(2)
C6 0.038(3) 0.037(3) 0.037(3) -0.006(2) -0.002(2) 0.021(2)
C7 0.048(3) 0.044(3) 0.042(3) -0.003(3) 0.004(3) 0.025(2)
C8 0.048(3) 0.053(3) 0.041(3) -0.005(3) -0.004(3) 0.031(3)
C9 0.029(2) 0.038(3) 0.026(3) 0.003(2) 0.004(2) 0.014(2)
C10 0.032(2) 0.032(2) 0.033(3) 0.005(2) 0.008(2) 0.016(2)
C11 0.038(3) 0.043(3) 0.035(3) -0.001(2) 0.002(2) 0.022(2)
C14 0.025(2) 0.028(2) 0.046(3) -0.004(2) -0.005(2) 0.015(2)
C12 0.029(3) 0.077(4) 0.055(4) 0.007(3) 0.006(3) 0.030(3)
C13 0.049(3) 0.088(4) 0.046(3) 0.008(3) -0.003(3) 0.046(3)
C15 0.044(3) 0.037(3) 0.029(3) 0.002(2) 0.000(2) 0.019(2)
C16 0.038(3) 0.031(2) 0.030(3) 0.005(2) -0.006(2) 0.019(2)
C17 0.037(3) 0.033(3) 0.039(3) 0.007(2) 0.003(2) 0.015(2)
C18 0.045(3) 0.045(3) 0.041(3) -0.003(2) -0.009(2) 0.022(2)
C19 0.037(3) 0.035(3) 0.029(3) -0.002(2) -0.001(2) 0.018(2)
C20 0.036(3) 0.028(2) 0.038(3) 0.001(2) -0.006(2) 0.016(2)
C21 0.039(3) 0.045(3) 0.040(3) 0.002(2) 0.000(2) 0.022(2)
C22 0.074(4) 0.051(3) 0.051(4) 0.006(3) -0.007(3) 0.034(3)
C23 0.082(4) 0.060(4) 0.057(4) 0.005(3) -0.020(4) 0.042(3)
C24 0.068(4) 0.070(4) 0.039(3) 0.005(3) -0.009(3) 0.035(3)
C25 0.058(3) 0.061(3) 0.037(3) 0.002(3) -0.007(3) 0.030(3)
C26 0.044(3) 0.040(3) 0.032(3) 0.002(2) 0.002(2) 0.021(2)
C27 0.083(4) 0.049(3) 0.055(4) 0.009(3) 0.032(3) 0.037(3)
C28 0.078(4) 0.041(3) 0.080(5) 0.000(3) 0.039(4) 0.025(3)
C29 0.059(3) 0.046(3) 0.060(4) -0.009(3) 0.008(3) 0.022(3)
C30 0.066(4) 0.056(4) 0.043(3) -0.002(3) 0.017(3) 0.029(3)
C31 0.039(3) 0.038(3) 0.049(3) -0.004(3) 0.002(3) 0.010(2)
C32 0.068(4) 0.040(3) 0.045(3) -0.002(3) -0.002(3) 0.028(3)
C33 0.049(3) 0.052(3) 0.060(4) 0.009(3) -0.002(3) 0.022(3)
C34 0.067(4) 0.049(4) 0.076(5) 0.023(3) -0.002(4) 0.018(3)
C35 0.134(7) 0.046(4) 0.111(7) 0.016(4) -0.007(6) 0.036(4)
C36 0.211(10) 0.040(4) 0.125(8) -0.017(4) -0.079(7) 0.032(5)
C37 0.181(8) 0.046(4) 0.083(5) -0.012(4) -0.041(5) 0.053(5)
C38 0.070(4) 0.048(3) 0.041(3) -0.001(3) -0.001(3) 0.037(3)
C39 0.058(4) 0.032(3) 0.053(4) 0.001(3) 0.016(3) 0.018(3)
C40 0.063(4) 0.043(3) 0.071(4) 0.007(3) 0.008(3) 0.028(3)
C41 0.092(5) 0.094(5) 0.075(5) 0.001(4) 0.018(4) 0.072(4)
C42 0.138(7) 0.207(10) 0.073(5) -0.056(6) -0.018(5) 0.133(7)
C43 0.096(5) 0.179(8) 0.066(5) -0.057(5) -0.022(4) 0.098(6)
C44 0.063(4) 0.056(3) 0.027(3) -0.006(3) 0.005(3) 0.033(3)
C45 0.063(4) 0.077(4) 0.055(4) 0.016(3) 0.015(3) 0.042(3)
C46 0.088(5) 0.102(5) 0.048(4) 0.023(4) 0.009(4) 0.063(4)
C47 0.078(5) 0.105(5) 0.045(4) -0.016(4) -0.016(3) 0.060(4)
C48 0.058(4) 0.091(5) 0.048(4) -0.007(4) -0.008(3) 0.027(4)
C49 0.062(4) 0.063(4) 0.043(3) -0.007(3) -0.009(3) 0.018(3)
C50 0.049(3) 0.045(3) 0.052(4) 0.006(3) 0.006(3) 0.030(3)
C51 0.079(4) 0.068(4) 0.056(4) 0.002(3) 0.004(3) 0.058(3)
C52 0.113(5) 0.105(6) 0.064(4) -0.020(4) -0.008(4) 0.093(5)
C53 0.092(5) 0.094(6) 0.083(6) -0.035(5) -0.017(4) 0.069(5)
C54 0.070(4) 0.052(4) 0.105(6) -0.020(4) 0.000(4) 0.034(3)
C55 0.057(3) 0.046(3) 0.069(4) -0.002(3) 0.009(3) 0.029(3)
C56 0.053(3) 0.043(3) 0.066(4) -0.011(3) 0.003(3) 0.032(3)
C57 0.051(3) 0.070(4) 0.082(5) -0.001(3) 0.001(3) 0.045(3)
C58 0.083(5) 0.089(5) 0.110(6) -0.009(4) 0.000(5) 0.066(4)
C59 0.047(4) 0.088(5) 0.130(7) -0.053(5) -0.015(4) 0.041(4)
C60 0.036(3) 0.064(4) 0.122(6) -0.036(4) 0.004(4) 0.020(3)
C61 0.038(3) 0.044(3) 0.093(5) -0.020(3) 0.013(3) 0.016(3)
C62 0.047(3) 0.047(3) 0.050(3) 0.017(3) 0.032(3) 0.026(3)
C63 0.057(3) 0.045(3) 0.091(5) 0.014(3) 0.041(3) 0.027(3)
C64 0.049(4) 0.046(3) 0.080(5) 0.006(3) 0.034(3) 0.008(3)
C65 0.065(4) 0.055(4) 0.079(5) 0.018(3) 0.037(4) 0.031(3)
C66 0.067(4) 0.064(4) 0.069(4) 0.018(3) 0.020(3) 0.044(3)
C67 0.064(4) 0.062(4) 0.059(4) 0.015(3) 0.028(3) 0.047(3)
C68 0.034(3) 0.032(2) 0.041(3) 0.006(2) 0.005(2) 0.018(2)
C69 0.030(3) 0.051(3) 0.050(3) 0.001(3) -0.004(2) 0.026(2)
C70 0.062(4) 0.063(4) 0.034(3) -0.002(3) -0.004(3) 0.044(3)
C71 0.048(3) 0.053(3) 0.045(4) 0.025(3) 0.021(3) 0.034(3)
C72 0.032(3) 0.041(3) 0.061(4) 0.007(3) 0.008(3) 0.012(2)
C73 0.046(3) 0.037(3) 0.044(3) 0.007(2) 0.006(3) 0.019(2)
C74 0.168(9) 0.191(11) 0.095(7) -0.056(8) -0.038(7) 0.111(9)
C75 0.36(2) 0.175(12) 0.110(9) 0.029(9) 0.090(11) 0.196(15)
C76 0.054(4) 0.078(4) 0.131(6) -0.031(4) -0.024(4) 0.038(3)
C77 0.035(3) 0.041(3) 0.051(3) -0.003(3) -0.010(3) 0.012(3)
B1 0.056(4) 0.052(4) 0.037(4) 0.000(3) 0.000(3) 0.031(3)
B2 0.035(3) 0.042(3) 0.049(4) 0.004(3) 0.008(3) 0.021(3)

loop_
_atom_type_symbol
_atom_type_description
_atom_type_scat_dispersion_real
_atom_type_scat_dispersion_imag
_atom_type_scat_source
C C 0.0033 0.0016 'International Tables Vol C Tables 4.2.6.8 and 6.1.1.4'
H H 0.0000 0.0000 'International Tables Vol C Tables 4.2.6.8 and 6.1.1.4'
B B 0.0013 0.0007 'International Tables Vol C Tables 4.2.6.8 and 6.1.1.4'
N N 0.0061 0.0033 'International Tables Vol C Tables 4.2.6.8 and 6.1.1.4'
Fe Fe 0.3463 0.8444 'International Tables Vol C Tables 4.2.6.8 and 6.1.1.4'
Br Br -0.2901 2.4595 'International Tables Vol C Tables 4.2.6.8 and 6.1.1.4'

loop_
_geom_angle_atom_site_label_1
_geom_angle_atom_site_label_2
_geom_angle_atom_site_label_3
_geom_angle
_geom_angle_site_symmetry_1
_geom_angle_site_symmetry_3
N2 Fe1 N2 96.53(14) 2_675 3_465
N2 Fe1 N2 96.53(14) 2_675 .
N2 Fe1 N2 96.53(14) 3_465 .
N2 Fe1 N1 88.55(14) 2_675 2_675
N2 Fe1 N1 80.82(15) 3_465 2_675
N2 Fe1 N1 174.53(15) . 2_675
N2 Fe1 N1 80.82(15) 2_675 .
N2 Fe1 N1 174.53(15) 3_465 .
N2 Fe1 N1 88.55(14) . .
N1 Fe1 N1 94.29(15) 2_675 .
N2 Fe1 N1 174.53(16) 2_675 3_465
N2 Fe1 N1 88.55(14) 3_465 3_465
N2 Fe1 N1 80.82(15) . 3_465
N1 Fe1 N1 94.29(15) 2_675 3_465
N1 Fe1 N1 94.29(15) . 3_465
N6 Fe2 N6 93.27(17) . 2_675
N6 Fe2 N6 93.27(17) . 3_465
N6 Fe2 N6 93.27(17) 2_675 3_465
N6 Fe2 N5 174.28(16) . 2_675
N6 Fe2 N5 89.91(15) 2_675 2_675
N6 Fe2 N5 81.80(16) 3_465 2_675
N6 Fe2 N5 89.91(15) . .
N6 Fe2 N5 81.80(16) 2_675 .
N6 Fe2 N5 174.28(16) 3_465 .
N5 Fe2 N5 95.25(15) 2_675 .
N6 Fe2 N5 81.79(16) . 3_465
N6 Fe2 N5 174.28(16) 2_675 3_465
N6 Fe2 N5 89.91(15) 3_465 3_465
N5 Fe2 N5 95.25(15) 2_675 3_465
N5 Fe2 N5 95.25(15) . 3_465
C5 N1 C1 118.2(4) . .
C5 N1 Fe1 115.6(3) . .
C1 N1 Fe1 126.2(3) . .
C6 N2 C10 117.4(4) . .
C6 N2 Fe1 116.3(3) . .
C10 N2 Fe1 126.2(3) . .
C14 N3 C12 108.1(4) . .
C14 N3 C11 125.1(4) . .
C12 N3 C11 126.6(4) . .
C14 N4 C13 108.5(4) . .
C14 N4 C15 124.8(4) . .
C13 N4 C15 126.7(4) . .
C20 N5 C19 118.0(4) . .
C20 N5 Fe2 127.2(3) . .
C19 N5 Fe2 114.6(3) . .
C21 N6 C25 117.8(4) . .
C21 N6 Fe2 114.5(3) . .
C25 N6 Fe2 127.5(4) . .
N1 C1 C2 122.2(5) . .
C1 C2 C3 119.4(5) . .
C4 C3 C2 119.0(5) . .
C3 C4 C5 119.1(5) . .
N1 C5 C4 122.0(4) . .
N1 C5 C6 114.0(4) . 2_675
C4 C5 C6 123.9(4) . 2_675
N2 C6 C7 122.8(4) . .
N2 C6 C5 113.3(4) . 3_465
C7 C6 C5 123.8(4) . 3_465
C6 C7 C8 119.1(4) . .
C9 C8 C7 118.6(5) . .
C8 C9 C10 119.6(4) . .
C8 C9 C11 120.9(4) . .
C10 C9 C11 119.4(4) . .
N2 C10 C9 122.3(4) . .
N3 C11 C9 112.5(4) . .
N4 C14 N3 108.8(4) . .
C13 C12 N3 107.5(4) . .
C12 C13 N4 107.1(4) . .
N4 C15 C16 114.8(4) . .
C20 C16 C17 117.8(4) . .
C20 C16 C15 119.1(4) . .
C17 C16 C15 122.8(4) . .
C18 C17 C16 119.5(4) . .
C17 C18 C19 119.9(4) . .
N5 C19 C18 121.4(4) . .
N5 C19 C21 113.4(4) . 2_675
C18 C19 C21 125.2(4) . 2_675
N5 C20 C16 123.2(4) . .
N6 C21 C22 121.4(5) . .
N6 C21 C19 115.5(4) . 3_465
C22 C21 C19 123.1(5) . 3_465
C23 C22 C21 119.4(5) . .
C24 C23 C22 119.8(5) . .
C23 C24 C25 119.0(5) . .
N6 C25 C24 122.6(5) . .
C27 C26 C31 113.8(4) . .
C27 C26 B1 121.4(4) . .
C31 C26 B1 124.2(4) . .
C28 C27 C26 124.0(5) . .
C29 C28 C27 120.1(5) . .
C30 C29 C28 117.8(5) . .
C29 C30 C31 121.0(5) . .
C30 C31 C26 123.2(5) . .
C33 C32 C37 114.2(5) . .
C33 C32 B1 122.3(5) . .
C37 C32 B1 123.4(5) . .
C32 C33 C34 123.2(5) . .
C35 C34 C33 120.1(6) . .
C34 C35 C36 119.7(6) . .
C37 C36 C35 119.4(7) . .
C36 C37 C32 123.2(7) . .
C39 C38 C43 114.3(5) . .
C39 C38 B1 124.9(5) . .
C43 C38 B1 120.6(5) . .
C38 C39 C40 124.3(5) . .
C41 C40 C39 120.8(6) . .
C40 C41 C42 117.8(6) . .
C41 C42 C43 120.5(6) . .
C42 C43 C38 122.2(6) . .
C49 C44 C45 113.2(5) . .
C49 C44 B1 124.9(5) . .
C45 C44 B1 121.2(5) . .
C46 C45 C44 123.2(5) . .
C47 C46 C45 120.8(6) . .
C46 C47 C48 119.5(6) . .
C47 C48 C49 118.7(6) . .
C48 C49 C44 124.6(6) . .
C55 C50 C51 113.3(5) . .
C55 C50 B2 123.6(5) . .
C51 C50 B2 122.9(4) . .
C52 C51 C50 122.9(6) . .
C53 C52 C51 120.6(6) . .
C52 C53 C54 119.0(6) . .
C53 C54 C55 120.0(6) . .
C50 C55 C54 124.1(6) . .
C57 C56 C61 115.0(5) . .
C57 C56 B2 122.1(5) . .
C61 C56 B2 122.5(5) . .
C56 C57 C58 122.1(6) . .
C59 C58 C57 120.3(7) . .
C60 C59 C58 119.9(6) . .
C59 C60 C61 119.4(6) . .
C60 C61 C56 123.3(6) . .
C63 C62 C67 116.1(5) . .
C63 C62 B2 120.8(5) . .
C67 C62 B2 122.5(5) . .
C62 C63 C64 120.3(6) . .
C65 C64 C63 118.7(6) . .
C66 C65 C64 121.9(6) . .
C65 C66 C67 118.3(6) . .
C66 C67 C62 124.6(6) . .
C73 C68 C69 114.3(4) . .
C73 C68 B2 123.5(4) . .
C69 C68 B2 121.7(4) . .
C70 C69 C68 123.2(5) . .
C71 C70 C69 120.0(5) . .
C72 C71 C70 118.8(5) . .
C71 C72 C73 120.3(5) . .
C72 C73 C68 123.4(5) . .
N7 C75 C74 169(2) . .
N8 C77 C76 178.5(7) . .
C26 B1 C38 113.2(4) . .
C26 B1 C32 112.8(4) . .
C38 B1 C32 103.0(4) . .
C26 B1 C44 103.7(4) . .
C38 B1 C44 111.8(4) . .
C32 B1 C44 112.7(4) . .
C56 B2 C68 114.6(4) . .
C56 B2 C50 105.2(4) . .
C68 B2 C50 110.7(4) . .
C56 B2 C62 112.6(4) . .
C68 B2 C62 103.1(4) . .
C50 B2 C62 110.8(4) . .

loop_
_geom_bond_atom_site_label_1
_geom_bond_atom_site_label_2
_geom_bond_distance
_geom_bond_site_symmetry_2
Fe1 N2 1.979(3) 2_675
Fe1 N2 1.979(3) 3_465
Fe1 N2 1.979(4) .
Fe1 N1 1.982(4) 2_675
Fe1 N1 1.982(4) .
Fe1 N1 1.982(4) 3_465
Fe2 N6 1.976(4) .
Fe2 N6 1.976(4) 2_675
Fe2 N6 1.976(4) 3_465
Fe2 N5 1.979(4) 2_675
Fe2 N5 1.979(4) .
Fe2 N5 1.979(4) 3_465
N1 C5 1.348(5) .
N1 C1 1.360(6) .
N2 C6 1.345(5) .
N2 C10 1.362(5) .
N3 C14 1.334(5) .
N3 C12 1.378(6) .
N3 C11 1.474(5) .
N4 C14 1.319(5) .
N4 C13 1.384(6) .
N4 C15 1.469(5) .
N5 C20 1.344(5) .
N5 C19 1.369(5) .
N6 C21 1.344(6) .
N6 C25 1.356(6) .
N7 C75 1.104(16) .
N8 C77 1.103(6) .
C1 C2 1.371(7) .
C2 C3 1.384(7) .
C3 C4 1.381(7) .
C4 C5 1.386(6) .
C5 C6 1.487(6) 2_675
C6 C7 1.381(6) .
C6 C5 1.487(6) 3_465
C7 C8 1.388(7) .
C8 C9 1.375(6) .
C9 C10 1.375(6) .
C9 C11 1.524(6) .
C12 C13 1.336(7) .
C15 C16 1.486(6) .
C16 C20 1.391(6) .
C16 C17 1.394(6) .
C17 C18 1.374(6) .
C18 C19 1.382(6) .
C19 C21 1.467(6) 2_675
C21 C22 1.400(7) .
C21 C19 1.467(6) 3_465
C22 C23 1.369(7) .
C23 C24 1.354(7) .
C24 C25 1.386(7) .
C26 C27 1.383(6) .
C26 C31 1.386(6) .
C26 B1 1.635(7) .
C27 C28 1.382(7) .
C28 C29 1.377(7) .
C29 C30 1.363(7) .
C30 C31 1.384(6) .
C32 C33 1.388(7) .
C32 C37 1.406(8) .
C32 B1 1.639(8) .
C33 C34 1.389(7) .
C34 C35 1.344(8) .
C35 C36 1.390(10) .
C36 C37 1.373(9) .
C38 C39 1.371(7) .
C38 C43 1.406(7) .
C38 B1 1.636(8) .
C39 C40 1.395(7) .
C40 C41 1.354(8) .
C41 C42 1.392(9) .
C42 C43 1.406(9) .
C44 C49 1.397(7) .
C44 C45 1.402(7) .
C44 B1 1.646(8) .
C45 C46 1.387(7) .
C46 C47 1.352(8) .
C47 C48 1.381(8) .
C48 C49 1.389(8) .
C50 C55 1.382(6) .
C50 C51 1.417(7) .
C50 B2 1.647(7) .
C51 C52 1.397(8) .
C52 C53 1.354(9) .
C53 C54 1.373(9) .
C54 C55 1.394(7) .
C56 C57 1.392(7) .
C56 C61 1.409(7) .
C56 B2 1.622(7) .
C57 C58 1.399(8) .
C58 C59 1.374(9) .
C59 C60 1.367(9) .
C60 C61 1.387(8) .
C62 C63 1.382(7) .
C62 C67 1.398(7) .
C62 B2 1.657(7) .
C63 C64 1.445(8) .
C64 C65 1.380(8) .
C65 C66 1.345(8) .
C66 C67 1.372(7) .
C68 C73 1.389(6) .
C68 C69 1.391(6) .
C68 B2 1.631(7) .
C69 C70 1.390(6) .
C70 C71 1.372(7) .
C71 C72 1.367(7) .
C72 C73 1.384(7) .
C74 C75 1.338(14) .
C76 C77 1.413(8) .
